data_7245301
loop_
_publ_author_name
'SAHOO, SUPRIYA'
'Deka, Nilotpal'
'Boomishankar, Ramamoorthy'

_publ_section_title
;
 Piezoelectric Energy Harvesting of a Bismuth Halide Perovskite Stabilised
 by Chiral Ammonium Cations
;
_journal_name_full CrystEngComm
_journal_paper_doi 10.1039/D2CE00866A
_journal_year 2022
_chemical_formula_sum 'C18 H28 Bi Br5 N2'
_chemical_formula_weight 880.95
_space_group_crystal_system orthorhombic
_space_group_IT_number 19
_space_group_name_Hall 'P 2ac 2ab'
_space_group_name_H-M_alt 'P 21 21 21'
_atom_sites_solution_hydrogens geom
_audit_creation_method SHELXL-2014/7
_audit_update_record
;
2022-06-22 deposited with the CCDC.	2022-08-11 downloaded from the CCDC.
;
_cell_angle_alpha 90
_cell_angle_beta 90
_cell_angle_gamma 90
_cell_formula_units_Z 4
_cell_length_a 7.903(2)
_cell_length_b 14.943(4)
_cell_length_c 21.449(6)
_cell_measurement_reflns_used 4482
_cell_measurement_temperature 100(2)
_cell_measurement_theta_max 25.027
_cell_measurement_theta_min 4.078
_cell_volume 2533.0(12)
_computing_structure_refinement 'SHELXL-2014/7 (Sheldrick, 2014)'
_diffrn_ambient_temperature 100(2)
_diffrn_measured_fraction_theta_full 0.998
_diffrn_measured_fraction_theta_max 0.998
_diffrn_measurement_device_type 'Bruker APEX-II CCD'
_diffrn_measurement_method '\f and \w scans'
_diffrn_radiation_type MoK\a
_diffrn_radiation_wavelength 0.71073
_diffrn_reflns_av_R_equivalents 0.2107
_diffrn_reflns_av_unetI/netI 0.0775
_diffrn_reflns_Laue_measured_fraction_full 0.998
_diffrn_reflns_Laue_measured_fraction_max 0.998
_diffrn_reflns_limit_h_max 9
_diffrn_reflns_limit_h_min -9
_diffrn_reflns_limit_k_max 17
_diffrn_reflns_limit_k_min -17
_diffrn_reflns_limit_l_max 25
_diffrn_reflns_limit_l_min -25
_diffrn_reflns_number 74531
_diffrn_reflns_point_group_measured_fraction_full 0.999
_diffrn_reflns_point_group_measured_fraction_max 0.999
_diffrn_reflns_theta_full 25.027
_diffrn_reflns_theta_max 25.027
_diffrn_reflns_theta_min 2.916
_exptl_absorpt_coefficient_mu 14.854
_exptl_absorpt_correction_type multi-scan
_exptl_absorpt_process_details SADABS
_exptl_crystal_colour white
_exptl_crystal_density_diffrn 2.310
_exptl_crystal_density_meas 2.310
_exptl_crystal_description rod
_exptl_crystal_F_000 1632
_exptl_crystal_size_max 0.06
_exptl_crystal_size_mid 0.05
_exptl_crystal_size_min 0.04
_exptl_transmission_factor_max 0.552
_exptl_transmission_factor_min 0.414
_refine_diff_density_max 1.481
_refine_diff_density_min -1.522
_refine_diff_density_rms 0.308
_refine_ls_abs_structure_details
;
 Refined as an inversion twin.
;
_refine_ls_abs_structure_Flack 0.12(2)
_refine_ls_extinction_method none
_refine_ls_goodness_of_fit_ref 1.102
_refine_ls_hydrogen_treatment constr
_refine_ls_matrix_type full
_refine_ls_number_parameters 242
_refine_ls_number_reflns 4478
_refine_ls_number_restraints 72
_refine_ls_restrained_S_all 1.094
_refine_ls_R_factor_all 0.0773
_refine_ls_R_factor_gt 0.0545
_refine_ls_shift/su_max 0.001
_refine_ls_shift/su_mean 0.000
_refine_ls_structure_factor_coef Fsqd
_refine_ls_weighting_details 'w=1/[\s^2^(Fo^2^)+48.8892P] where P=(Fo^2^+2Fc^2^)/3'
_refine_ls_weighting_scheme calc
_refine_ls_wR_factor_gt 0.0846
_refine_ls_wR_factor_ref 0.0933
_reflns_Friedel_coverage 0.748
_reflns_Friedel_fraction_full 1.000
_reflns_Friedel_fraction_max 1.000
_reflns_number_gt 3779
_reflns_number_total 4478
_reflns_threshold_expression 'I > 2\s(I)'
_cod_data_source_file d2ce00866a2.cif
_cod_data_source_block 1_S_LT
_cod_database_code 7245301
_shelx_shelxl_version_number 2014/7
_shelx_space_group_comment
;
The symmetry employed for this shelxl refinement is uniquely defined
by the following loop, which should always be used as a source of
symmetry information in preference to the above space-group names.
They are only intended as comments.
;

loop_
_space_group_symop_operation_xyz
'x, y, z'
'-x+1/2, -y, z+1/2'
'-x, y+1/2, -z+1/2'
'x+1/2, -y+1/2, -z'

loop_
_atom_site_label
_atom_site_type_symbol
_atom_site_fract_x
_atom_site_fract_y
_atom_site_fract_z
_atom_site_U_iso_or_equiv
_atom_site_adp_type
_atom_site_occupancy
_atom_site_site_symmetry_order
_atom_site_calc_flag
_atom_site_refinement_flags_posn
_atom_site_refinement_flags_adp
_atom_site_refinement_flags_occupancy
_atom_site_disorder_assembly
_atom_site_disorder_group
Bi1 Bi 0.92434(9) 0.39129(5) 0.50821(3) 0.01123(18) Uani 1 1 d . . . . .
Br1 Br 0.9489(3) 0.35112(14) 0.63694(9) 0.0208(5) Uani 1 1 d . . . . .
Br2 Br 1.2193(2) 0.48936(13) 0.50892(10) 0.0203(5) Uani 1 1 d . . . . .
Br3 Br 0.7220(3) 0.53428(14) 0.51650(11) 0.0251(5) Uani 1 1 d . . . . .
Br4 Br 0.8795(3) 0.37797(13) 0.37495(9) 0.0173(5) Uani 1 1 d . . . . .
Br5 Br 0.6247(2) 0.27703(13) 0.51582(11) 0.0247(5) Uani 1 1 d . . . . .
N11 N 0.449(2) 0.3896(12) 0.3940(6) 0.020(4) Uani 1 1 d . . . . .
H11D H 0.5630 0.3905 0.3894 0.030 Uiso 1 1 calc R U . . .
H11E H 0.4098 0.3329 0.3878 0.030 Uiso 1 1 calc R U . . .
H11F H 0.4209 0.4079 0.4332 0.030 Uiso 1 1 calc R U . . .
N21 N 0.875(2) 0.1440(11) 0.3687(8) 0.024(4) Uani 1 1 d . . . . .
H21D H 0.8978 0.2035 0.3658 0.036 Uiso 1 1 calc R U . . .
H21E H 0.8988 0.1246 0.4080 0.036 Uiso 1 1 calc R U . . .
H21F H 0.7638 0.1342 0.3602 0.036 Uiso 1 1 calc R U . . .
C11 C 0.446(3) 0.5416(13) 0.3553(9) 0.026(5) Uani 1 1 d . . . . .
H11A H 0.4096 0.5807 0.3212 0.039 Uiso 1 1 calc R U . . .
H11B H 0.5696 0.5364 0.3550 0.039 Uiso 1 1 calc R U . . .
H11C H 0.4091 0.5670 0.3952 0.039 Uiso 1 1 calc R U . . .
C12 C 0.369(3) 0.4512(12) 0.3472(9) 0.018(5) Uani 1 1 d . . . . .
H12 H 0.2456 0.4556 0.3565 0.022 Uiso 1 1 calc R U . . .
C13 C 0.390(2) 0.4106(13) 0.2826(9) 0.014(5) Uani 1 1 d . U . . .
C14 C 0.498(3) 0.4441(15) 0.2381(10) 0.019(5) Uani 1 1 d . . . . .
H14 H 0.5672 0.4943 0.2478 0.023 Uiso 1 1 calc R U . . .
C15 C 0.509(3) 0.4056(16) 0.1791(10) 0.030(6) Uani 1 1 d . . . . .
H15 H 0.5813 0.4312 0.1485 0.036 Uiso 1 1 calc R U . . .
C16 C 0.414(3) 0.3288(14) 0.1646(10) 0.028(6) Uani 1 1 d . . . . .
C17 C 0.305(3) 0.2944(14) 0.2105(9) 0.020(5) Uani 1 1 d . . . . .
H17 H 0.2394 0.2427 0.2019 0.024 Uiso 1 1 calc R U . . .
C18 C 0.294(3) 0.3349(13) 0.2672(9) 0.017(5) Uani 1 1 d . U . . .
H18 H 0.2191 0.3108 0.2974 0.020 Uiso 1 1 calc R U . . .
C19 C 0.421(4) 0.2866(15) 0.1009(9) 0.033(6) Uani 1 1 d . . . . .
H19A H 0.3054 0.2799 0.0845 0.049 Uiso 1 1 calc R U . . .
H19B H 0.4742 0.2277 0.1038 0.049 Uiso 1 1 calc R U . . .
H19C H 0.4864 0.3248 0.0728 0.049 Uiso 1 1 calc R U . . .
C21 C 0.945(3) -0.0053(14) 0.3306(10) 0.032(6) Uani 1 1 d . U . . .
H21A H 0.8259 -0.0170 0.3207 0.048 Uiso 1 1 calc R U . . .
H21B H 0.9678 -0.0233 0.3737 0.048 Uiso 1 1 calc R U . . .
H21C H 1.0174 -0.0396 0.3022 0.048 Uiso 1 1 calc R U . . .
C22 C 0.982(2) 0.0941(14) 0.3230(8) 0.016(4) Uani 1 1 d . U . . .
H22 H 1.1027 0.1041 0.3344 0.019 Uiso 1 1 calc R U . . .
C23 C 0.956(2) 0.1298(13) 0.2572(9) 0.018(4) Uani 1 1 d . U . . .
C24 C 0.865(3) 0.2074(14) 0.2434(10) 0.024(5) Uani 1 1 d . U . . .
H24 H 0.8098 0.2395 0.2759 0.028 Uiso 1 1 calc R U . . .
C25 C 0.855(3) 0.2372(15) 0.1835(10) 0.025(5) Uani 1 1 d . U . . .
H25 H 0.7924 0.2903 0.1752 0.031 Uiso 1 1 calc R U . . .
C26 C 0.931(3) 0.1933(13) 0.1343(9) 0.022(4) Uani 1 1 d . U . . .
C27 C 1.020(3) 0.1148(15) 0.1482(9) 0.023(5) Uani 1 1 d . U . . .
H27 H 1.0730 0.0820 0.1156 0.027 Uiso 1 1 calc R U . . .
C28 C 1.032(3) 0.0855(15) 0.2075(9) 0.023(5) Uani 1 1 d . U . . .
H28 H 1.0942 0.0325 0.2157 0.028 Uiso 1 1 calc R U . . .
C29 C 0.924(4) 0.2283(16) 0.0683(9) 0.037(6) Uani 1 1 d . U . . .
H29A H 0.8662 0.1847 0.0417 0.055 Uiso 1 1 calc R U . . .
H29B H 1.0394 0.2379 0.0528 0.055 Uiso 1 1 calc R U . . .
H29C H 0.8622 0.2851 0.0676 0.055 Uiso 1 1 calc R U . . .

loop_
_atom_site_aniso_label
_atom_site_aniso_U_11
_atom_site_aniso_U_22
_atom_site_aniso_U_33
_atom_site_aniso_U_23
_atom_site_aniso_U_13
_atom_site_aniso_U_12
Bi1 0.0111(3) 0.0108(3) 0.0118(3) -0.0003(3) 0.0005(3) -0.0004(3)
Br1 0.0255(13) 0.0236(11) 0.0134(10) 0.0013(8) -0.0013(10) 0.0008(10)
Br2 0.0160(10) 0.0226(11) 0.0223(11) -0.0015(10) 0.0013(10) -0.0060(8)
Br3 0.0247(11) 0.0188(11) 0.0318(13) -0.0049(10) 0.0008(11) 0.0088(9)
Br4 0.0219(12) 0.0153(11) 0.0149(10) -0.0008(8) 0.0016(8) -0.0013(9)
Br5 0.0222(11) 0.0245(11) 0.0274(12) -0.0001(10) 0.0005(10) -0.0133(9)
N11 0.023(10) 0.026(9) 0.011(8) 0.004(8) 0.005(7) 0.011(10)
N21 0.019(10) 0.029(10) 0.024(10) -0.002(8) 0.009(8) -0.009(8)
C11 0.040(15) 0.022(12) 0.016(11) -0.001(9) -0.002(11) -0.010(12)
C12 0.026(13) 0.007(10) 0.023(12) 0.002(9) -0.005(10) 0.002(9)
C13 0.009(7) 0.017(7) 0.016(7) 0.005(5) -0.003(5) 0.002(5)
C14 0.015(11) 0.023(13) 0.020(12) 0.000(10) 0.005(9) 0.006(10)
C15 0.039(15) 0.030(15) 0.020(12) 0.013(11) 0.017(10) 0.000(12)
C16 0.035(15) 0.024(13) 0.026(12) -0.003(10) 0.006(12) 0.013(13)
C17 0.036(15) 0.017(12) 0.008(11) 0.002(9) -0.005(10) -0.012(11)
C18 0.017(7) 0.017(7) 0.016(7) 0.005(6) 0.000(6) -0.005(6)
C19 0.055(17) 0.030(13) 0.013(11) 0.004(10) 0.003(13) -0.004(14)
C21 0.042(15) 0.028(9) 0.027(11) 0.002(8) -0.009(11) -0.007(9)
C22 0.004(9) 0.026(9) 0.017(7) -0.005(6) -0.001(6) -0.001(7)
C23 0.015(10) 0.019(8) 0.019(6) -0.003(5) -0.004(6) -0.002(7)
C24 0.024(11) 0.023(8) 0.024(7) -0.007(6) -0.007(7) 0.004(8)
C25 0.031(11) 0.023(9) 0.022(7) -0.007(6) -0.009(7) 0.007(9)
C26 0.028(11) 0.018(8) 0.020(7) -0.005(6) -0.007(7) 0.006(8)
C27 0.032(11) 0.022(8) 0.014(7) -0.001(6) 0.001(6) 0.008(9)
C28 0.031(12) 0.019(9) 0.021(7) -0.002(6) -0.002(6) 0.005(8)
C29 0.054(16) 0.036(12) 0.020(8) 0.006(7) -0.004(9) 0.019(13)

loop_
_atom_type_symbol
_atom_type_description
_atom_type_scat_dispersion_real
_atom_type_scat_dispersion_imag
_atom_type_scat_source
C C 0.0033 0.0016 'International Tables Vol C Tables 4.2.6.8 and 6.1.1.4'
H H 0.0000 0.0000 'International Tables Vol C Tables 4.2.6.8 and 6.1.1.4'
Bi Bi -4.1077 10.2566 'International Tables Vol C Tables 4.2.6.8 and 6.1.1.4'
Br Br -0.2901 2.4595 'International Tables Vol C Tables 4.2.6.8 and 6.1.1.4'
N N 0.0061 0.0033 'International Tables Vol C Tables 4.2.6.8 and 6.1.1.4'

loop_
_geom_angle_atom_site_label_1
_geom_angle_atom_site_label_2
_geom_angle_atom_site_label_3
_geom_angle
_geom_angle_site_symmetry_1
_geom_angle_site_symmetry_3
_geom_angle_publ_flag
Br3 Bi1 Br2 94.63(7) . . ?
Br3 Bi1 Br1 98.36(7) . . ?
Br2 Bi1 Br1 92.83(7) . . ?
Br3 Bi1 Br4 92.72(7) . . ?
Br2 Bi1 Br4 98.40(6) . . ?
Br1 Bi1 Br4 163.53(6) . . ?
Br3 Bi1 Br5 88.77(7) . . ?
Br2 Bi1 Br5 174.94(7) . . ?
Br1 Bi1 Br5 82.95(7) . . ?
Br4 Bi1 Br5 85.16(6) . . ?
Br3 Bi1 Br5 172.43(7) . 4_556 ?
Br2 Bi1 Br5 90.01(7) . 4_556 ?
Br1 Bi1 Br5 87.35(6) . 4_556 ?
Br4 Bi1 Br5 80.67(6) . 4_556 ?
Br5 Bi1 Br5 87.01(3) . 4_556 ?
Bi1 Br5 Bi1 154.49(8) . 4_456 ?
C12 N11 H11D 109.5 . . ?
C12 N11 H11E 109.5 . . ?
H11D N11 H11E 109.5 . . ?
C12 N11 H11F 109.5 . . ?
H11D N11 H11F 109.5 . . ?
H11E N11 H11F 109.5 . . ?
C22 N21 H21D 109.5 . . ?
C22 N21 H21E 109.5 . . ?
H21D N21 H21E 109.5 . . ?
C22 N21 H21F 109.5 . . ?
H21D N21 H21F 109.5 . . ?
H21E N21 H21F 109.5 . . ?
C12 C11 H11A 109.5 . . ?
C12 C11 H11B 109.5 . . ?
H11A C11 H11B 109.5 . . ?
C12 C11 H11C 109.5 . . ?
H11A C11 H11C 109.5 . . ?
H11B C11 H11C 109.5 . . ?
C11 C12 N11 107.9(17) . . ?
C11 C12 C13 115.2(17) . . ?
N11 C12 C13 108.7(15) . . ?
C11 C12 H12 108.3 . . ?
N11 C12 H12 108.3 . . ?
C13 C12 H12 108.3 . . ?
C14 C13 C18 117.7(18) . . ?
C14 C13 C12 123.5(18) . . ?
C18 C13 C12 118.7(17) . . ?
C13 C14 C15 121(2) . . ?
C13 C14 H14 119.4 . . ?
C15 C14 H14 119.4 . . ?
C14 C15 C16 120(2) . . ?
C14 C15 H15 119.8 . . ?
C16 C15 H15 119.8 . . ?
C17 C16 C15 118.0(19) . . ?
C17 C16 C19 120(2) . . ?
C15 C16 C19 122(2) . . ?
C18 C17 C16 120(2) . . ?
C18 C17 H17 119.9 . . ?
C16 C17 H17 119.9 . . ?
C17 C18 C13 122.4(19) . . ?
C17 C18 H18 118.8 . . ?
C13 C18 H18 118.8 . . ?
C16 C19 H19A 109.5 . . ?
C16 C19 H19B 109.5 . . ?
H19A C19 H19B 109.5 . . ?
C16 C19 H19C 109.5 . . ?
H19A C19 H19C 109.5 . . ?
H19B C19 H19C 109.5 . . ?
C22 C21 H21A 109.5 . . ?
C22 C21 H21B 109.5 . . ?
H21A C21 H21B 109.5 . . ?
C22 C21 H21C 109.5 . . ?
H21A C21 H21C 109.5 . . ?
H21B C21 H21C 109.5 . . ?
N21 C22 C21 108.1(17) . . ?
N21 C22 C23 111.0(16) . . ?
C21 C22 C23 114.5(16) . . ?
N21 C22 H22 107.7 . . ?
C21 C22 H22 107.7 . . ?
C23 C22 H22 107.7 . . ?
C28 C23 C24 117.1(19) . . ?
C28 C23 C22 119.0(18) . . ?
C24 C23 C22 123.8(18) . . ?
C25 C24 C23 120(2) . . ?
C25 C24 H24 120.0 . . ?
C23 C24 H24 120.0 . . ?
C24 C25 C26 123(2) . . ?
C24 C25 H25 118.7 . . ?
C26 C25 H25 118.7 . . ?
C25 C26 C27 117.1(19) . . ?
C25 C26 C29 122(2) . . ?
C27 C26 C29 120.6(19) . . ?
C28 C27 C26 120(2) . . ?
C28 C27 H27 119.8 . . ?
C26 C27 H27 119.8 . . ?
C27 C28 C23 123(2) . . ?
C27 C28 H28 118.7 . . ?
C23 C28 H28 118.7 . . ?
C26 C29 H29A 109.5 . . ?
C26 C29 H29B 109.5 . . ?
H29A C29 H29B 109.5 . . ?
C26 C29 H29C 109.5 . . ?
H29A C29 H29C 109.5 . . ?
H29B C29 H29C 109.5 . . ?

loop_
_geom_bond_atom_site_label_1
_geom_bond_atom_site_label_2
_geom_bond_distance
_geom_bond_site_symmetry_2
_geom_bond_publ_flag
Bi1 Br3 2.675(2) . ?
Bi1 Br2 2.754(2) . ?
Bi1 Br1 2.832(2) . ?
Bi1 Br4 2.887(2) . ?
Bi1 Br5 2.924(2) . ?
Bi1 Br5 3.017(2) 4_556 ?
Br5 Bi1 3.017(2) 4_456 ?
N11 C12 1.50(2) . ?
N11 H11D 0.9100 . ?
N11 H11E 0.9100 . ?
N11 H11F 0.9100 . ?
N21 C22 1.49(2) . ?
N21 H21D 0.9100 . ?
N21 H21E 0.9100 . ?
N21 H21F 0.9100 . ?
C11 C12 1.49(3) . ?
C11 H11A 0.9800 . ?
C11 H11B 0.9800 . ?
C11 H11C 0.9800 . ?
C12 C13 1.52(3) . ?
C12 H12 1.0000 . ?
C13 C14 1.38(3) . ?
C13 C18 1.40(3) . ?
C14 C15 1.39(3) . ?
C14 H14 0.9500 . ?
C15 C16 1.41(3) . ?
C15 H15 0.9500 . ?
C16 C17 1.40(3) . ?
C16 C19 1.51(3) . ?
C17 C18 1.36(3) . ?
C17 H17 0.9500 . ?
C18 H18 0.9500 . ?
C19 H19A 0.9800 . ?
C19 H19B 0.9800 . ?
C19 H19C 0.9800 . ?
C21 C22 1.52(3) . ?
C21 H21A 0.9800 . ?
C21 H21B 0.9800 . ?
C21 H21C 0.9800 . ?
C22 C23 1.52(3) . ?
C22 H22 1.0000 . ?
C23 C28 1.39(3) . ?
C23 C24 1.40(3) . ?
C24 C25 1.36(3) . ?
C24 H24 0.9500 . ?
C25 C26 1.38(3) . ?
C25 H25 0.9500 . ?
C26 C27 1.40(3) . ?
C26 C29 1.51(3) . ?
C27 C28 1.35(3) . ?
C27 H27 0.9500 . ?
C28 H28 0.9500 . ?
C29 H29A 0.9800 . ?
C29 H29B 0.9800 . ?
C29 H29C 0.9800 . ?

loop_
_geom_hbond_atom_site_label_D
_geom_hbond_atom_site_label_H
_geom_hbond_atom_site_label_A
_geom_hbond_distance_DH
_geom_hbond_distance_HA
_geom_hbond_distance_DA
_geom_hbond_angle_DHA
_geom_hbond_site_symmetry_A
N11 H11D Br4 0.91 2.53 3.435(17) 174.8 .
N11 H11E Br1 0.91 2.82 3.657(18) 154.0 4_456
N11 H11F Br2 0.91 2.58 3.403(15) 150.6 1_455
N21 H21D Br4 0.91 2.62 3.499(17) 163.3 .
N21 H21E Br2 0.91 2.84 3.518(17) 131.9 4_456
N21 H21E Br5 0.91 2.83 3.379(18) 119.9 4_556
N21 H21F Br1 0.91 2.50 3.371(17) 160.7 4_456
